data_7218806
loop_
_publ_author_name
'Wang, Jian-Rong'
'Ye, Chanjuan'
'Zhu, Bingqing'
'Zhou, Chun'
'Mei, Xuefeng'

_publ_section_title
;
 Pharmaceutical cocrystals of the anti-tuberculosis drug pyrazinamide with
 dicarboxylic and tricarboxylic acids
;
_journal_issue 4
_journal_name_full CrystEngComm
_journal_page_first 747
_journal_paper_doi 10.1039/C4CE02044H
_journal_volume 17
_journal_year 2015
_chemical_formula_sum 'C26 H30 N12 O8'
_chemical_formula_weight 638.62
_chemical_name_common ADI
_chemical_name_systematic
;
 ?
;
_space_group_IT_number 2
_symmetry_cell_setting triclinic
_symmetry_space_group_name_Hall '-P 1'
_symmetry_space_group_name_H-M 'P -1'
_atom_sites_solution_hydrogens geom
_atom_sites_solution_primary direct
_atom_sites_solution_secondary difmap
_audit_creation_method SHELXL-97
_cell_angle_alpha 75.126(11)
_cell_angle_beta 87.661(10)
_cell_angle_gamma 83.717(11)
_cell_formula_units_Z 1
_cell_length_a 5.2426(8)
_cell_length_b 11.965(2)
_cell_length_c 12.256(2)
_cell_measurement_reflns_used 6169
_cell_measurement_temperature 296(2)
_cell_measurement_theta_max 54.87
_cell_measurement_theta_min 4.50
_cell_volume 738.5(2)
_computing_cell_refinement 'Bruker SAINT'
_computing_data_collection 'Bruker APEX2'
_computing_data_reduction 'Bruker SAINT'
_computing_molecular_graphics 'Bruker SHELXTL'
_computing_publication_material 'Bruker SHELXTL'
_computing_structure_refinement 'SHELXL-97 (Sheldrick, 2008)'
_computing_structure_solution 'SHELXS-97 (Sheldrick, 2008)'
_diffrn_ambient_temperature 296(2)
_diffrn_measured_fraction_theta_full 0.997
_diffrn_measured_fraction_theta_max 0.997
_diffrn_measurement_device_type 'Bruker APEX-II CCD'
_diffrn_measurement_method 'phi and omega scans'
_diffrn_radiation_monochromator graphite
_diffrn_radiation_source 'fine-focus sealed tube'
_diffrn_radiation_type MoK\a
_diffrn_radiation_wavelength 0.71073
_diffrn_reflns_av_R_equivalents 0.0318
_diffrn_reflns_av_sigmaI/netI 0.0377
_diffrn_reflns_limit_h_max 6
_diffrn_reflns_limit_h_min -6
_diffrn_reflns_limit_k_max 14
_diffrn_reflns_limit_k_min -14
_diffrn_reflns_limit_l_max 14
_diffrn_reflns_limit_l_min -12
_diffrn_reflns_number 10677
_diffrn_reflns_theta_full 24.91
_diffrn_reflns_theta_max 24.91
_diffrn_reflns_theta_min 1.72
_exptl_absorpt_coefficient_mu 0.111
_exptl_absorpt_correction_T_max 0.9978
_exptl_absorpt_correction_T_min 0.9945
_exptl_absorpt_correction_type multi-scan
_exptl_absorpt_process_details sadabs
_exptl_crystal_colour colorless
_exptl_crystal_density_diffrn 1.431
_exptl_crystal_density_method 'not measured'
_exptl_crystal_description needle
_exptl_crystal_F_000 334
_exptl_crystal_size_max 0.18
_exptl_crystal_size_mid 0.16
_exptl_crystal_size_min 0.16
_refine_diff_density_max 0.169
_refine_diff_density_min -0.203
_refine_diff_density_rms 0.045
_refine_ls_extinction_coef 0.0015(3)
_refine_ls_extinction_expression Fc^*^=kFc[1+0.001xFc^2^\l^3^/sin(2\q)]^-1/4^
_refine_ls_extinction_method none
_refine_ls_goodness_of_fit_ref 1.006
_refine_ls_hydrogen_treatment mixed
_refine_ls_matrix_type full
_refine_ls_number_parameters 225
_refine_ls_number_reflns 2567
_refine_ls_number_restraints 0
_refine_ls_restrained_S_all 1.006
_refine_ls_R_factor_all 0.0741
_refine_ls_R_factor_gt 0.0398
_refine_ls_shift/su_max 0.000
_refine_ls_shift/su_mean 0.000
_refine_ls_structure_factor_coef Fsqd
_refine_ls_weighting_details 'calc w=1/[\s^2^(Fo^2^)+(0.0538P)^2^+0.0000P] where P=(Fo^2^+2Fc^2^)/3'
_refine_ls_weighting_scheme calc
_refine_ls_wR_factor_gt 0.0874
_refine_ls_wR_factor_ref 0.1007
_reflns_number_gt 1709
_reflns_number_total 2567
_reflns_threshold_expression >2sigma(I)
_cod_data_source_file c4ce02044h2.cif
_cod_data_source_block C:\Users\JRWang\Desktop\ADI\2013109.CIF
_cod_depositor_comments 'Adding full bibliography for 7218806--7218809.cif.'
_cod_original_sg_symbol_H-M P-1
_cod_database_code 7218806

loop_
_symmetry_equiv_pos_as_xyz
'x, y, z'
'-x, -y, -z'

loop_
_atom_site_label
_atom_site_type_symbol
_atom_site_fract_x
_atom_site_fract_y
_atom_site_fract_z
_atom_site_U_iso_or_equiv
_atom_site_adp_type
_atom_site_occupancy
_atom_site_symmetry_multiplicity
_atom_site_calc_flag
_atom_site_refinement_flags
O1 O 0.6086(3) 0.46151(12) 0.66522(11) 0.0531(4) Uani 1 1 d .
H1 H 0.733(4) 0.4238(19) 0.6213(18) 0.080 Uiso 1 1 d .
O2 O 0.8968(3) 0.39007(14) 0.79811(11) 0.0692(5) Uani 1 1 d .
N3' N -0.0117(3) 1.03953(15) 0.82285(14) 0.0472(5) Uani 1 1 d .
H6 H 0.002(4) 1.0370(18) 0.8934(18) 0.071 Uiso 1 1 d .
O4 O 0.1448(2) 0.96181(11) 0.68166(10) 0.0472(4) Uani 1 1 d .
N3 N 0.6905(3) 0.09054(14) 0.54365(14) 0.0415(4) Uani 1 1 d .
H13 H 0.673(4) 0.0904(16) 0.4711(17) 0.062 Uiso 1 1 d .
O6 O 0.5639(2) 0.15534(12) 0.69641(10) 0.0512(4) Uani 1 1 d .
N1' N 0.3370(3) 0.89693(13) 0.96735(12) 0.0407(4) Uani 1 1 d .
C6 C 0.6932(4) 0.44280(16) 0.76896(15) 0.0410(5) Uani 1 1 d .
C7 C 0.5108(3) 0.49492(17) 0.84314(14) 0.0431(5) Uani 1 1 d .
H3 H 0.3491 0.4617 0.8461 0.052 Uiso 1 1 calc R
H2 H 0.4784 0.5777 0.8091 0.052 Uiso 1 1 calc R
C8 C 0.6015(3) 0.47729(17) 0.96262(14) 0.0433(5) Uani 1 1 d .
H4 H 0.7541 0.5169 0.9608 0.052 Uiso 1 1 calc R
H5 H 0.6477 0.3950 0.9951 0.052 Uiso 1 1 calc R
C5' C 0.1524(3) 0.96902(16) 0.78011(15) 0.0363(5) Uani 1 1 d .
C1' C 0.3559(3) 0.89856(15) 0.85796(14) 0.0340(4) Uani 1 1 d .
C4' C 0.5255(4) 0.83470(16) 1.03208(15) 0.0440(5) Uani 1 1 d .
H19 H 0.5201 0.8312 1.1088 0.053 Uiso 1 1 calc R
C3' C 0.7289(4) 0.77514(16) 0.98952(15) 0.0450(5) Uani 1 1 d .
H7 H 0.8570 0.7335 1.0384 0.054 Uiso 1 1 calc R
N2' N 0.7488(3) 0.77504(14) 0.88118(13) 0.0497(4) Uani 1 1 d .
C2' C 0.5586(4) 0.83760(17) 0.81673(15) 0.0455(5) Uani 1 1 d .
H8 H 0.5632 0.8402 0.7402 0.055 Uiso 1 1 calc R
C5 C 0.5343(3) 0.15295(15) 0.59803(14) 0.0362(4) Uani 1 1 d .
C1 C 0.3108(3) 0.22477(14) 0.53469(14) 0.0334(4) Uani 1 1 d .
N1 N 0.2793(3) 0.22436(13) 0.42717(12) 0.0417(4) Uani 1 1 d .
C4 C 0.0776(4) 0.29044(17) 0.37565(15) 0.0472(5) Uani 1 1 d .
H18 H 0.0480 0.2918 0.3010 0.057 Uiso 1 1 calc R
C3 C -0.0898(4) 0.35719(17) 0.42874(16) 0.0444(5) Uani 1 1 d .
H17 H -0.2273 0.4030 0.3887 0.053 Uiso 1 1 calc R
N2 N -0.0600(3) 0.35783(13) 0.53562(12) 0.0420(4) Uani 1 1 d .
C2 C 0.1414(4) 0.29123(16) 0.58834(15) 0.0408(5) Uani 1 1 d .
H16 H 0.1691 0.2893 0.6633 0.049 Uiso 1 1 calc R
H9 H 0.839(4) 0.0450(16) 0.5839(16) 0.064(6) Uiso 1 1 d .
H10 H -0.169(5) 1.0842(19) 0.7740(18) 0.086(7) Uiso 1 1 d .

loop_
_atom_site_aniso_label
_atom_site_aniso_U_11
_atom_site_aniso_U_22
_atom_site_aniso_U_33
_atom_site_aniso_U_23
_atom_site_aniso_U_13
_atom_site_aniso_U_12
O1 0.0480(8) 0.0724(10) 0.0384(8) -0.0250(7) -0.0083(6) 0.0257(7)
O2 0.0507(9) 0.1059(13) 0.0477(9) -0.0298(8) -0.0119(7) 0.0347(9)
N3' 0.0456(10) 0.0611(11) 0.0327(9) -0.0159(9) -0.0062(8) 0.0159(9)
O4 0.0451(8) 0.0665(9) 0.0296(7) -0.0177(6) -0.0040(6) 0.0104(7)
N3 0.0364(10) 0.0536(11) 0.0333(9) -0.0158(8) -0.0029(8) 0.0131(8)
O6 0.0467(8) 0.0718(10) 0.0334(8) -0.0201(7) -0.0088(6) 0.0201(7)
N1' 0.0443(10) 0.0489(10) 0.0298(8) -0.0145(7) -0.0029(7) 0.0035(8)
C6 0.0391(12) 0.0478(12) 0.0354(11) -0.0134(9) -0.0035(9) 0.0058(10)
C7 0.0403(11) 0.0521(12) 0.0377(11) -0.0167(9) -0.0009(9) 0.0052(10)
C8 0.0397(11) 0.0525(12) 0.0396(11) -0.0177(9) -0.0001(9) 0.0021(10)
C5' 0.0337(11) 0.0431(11) 0.0316(11) -0.0108(9) 0.0008(8) 0.0020(9)
C1' 0.0368(10) 0.0386(11) 0.0280(10) -0.0118(8) -0.0009(8) -0.0011(9)
C4' 0.0505(12) 0.0522(13) 0.0280(10) -0.0103(9) -0.0086(9) 0.0041(11)
C3' 0.0433(12) 0.0483(13) 0.0395(12) -0.0066(10) -0.0084(9) 0.0040(10)
N2' 0.0477(10) 0.0575(11) 0.0387(10) -0.0108(8) -0.0024(8) 0.0148(9)
C2' 0.0454(12) 0.0575(13) 0.0310(10) -0.0128(9) -0.0040(9) 0.0108(10)
C5 0.0333(10) 0.0437(11) 0.0304(10) -0.0099(9) 0.0007(8) 0.0025(9)
C1 0.0327(10) 0.0369(11) 0.0299(10) -0.0098(8) 0.0001(8) 0.0024(9)
N1 0.0393(9) 0.0535(10) 0.0314(9) -0.0144(7) -0.0035(7) 0.0092(8)
C4 0.0472(12) 0.0616(14) 0.0311(10) -0.0154(10) -0.0082(9) 0.0137(11)
C3 0.0403(11) 0.0526(12) 0.0364(11) -0.0105(9) -0.0056(9) 0.0118(10)
N2 0.0400(9) 0.0475(10) 0.0366(9) -0.0135(7) -0.0033(7) 0.0114(8)
C2 0.0415(11) 0.0477(12) 0.0330(10) -0.0144(9) -0.0019(9) 0.0061(10)

loop_
_atom_type_symbol
_atom_type_description
_atom_type_scat_dispersion_real
_atom_type_scat_dispersion_imag
_atom_type_scat_source
C C 0.0033 0.0016 'International Tables Vol C Tables 4.2.6.8 and 6.1.1.4'
H H 0.0000 0.0000 'International Tables Vol C Tables 4.2.6.8 and 6.1.1.4'
N N 0.0061 0.0033 'International Tables Vol C Tables 4.2.6.8 and 6.1.1.4'
O O 0.0106 0.0060 'International Tables Vol C Tables 4.2.6.8 and 6.1.1.4'

loop_
_geom_angle_atom_site_label_1
_geom_angle_atom_site_label_2
_geom_angle_atom_site_label_3
_geom_angle
_geom_angle_site_symmetry_1
_geom_angle_site_symmetry_3
C6 O1 H1 109.2(13) . .
C5' N3' H6 117.6(15) . .
C5' N3' H10 118.5(12) . .
H6 N3' H10 123(2) . .
C5 N3 H13 124.3(13) . .
C5 N3 H9 117.6(11) . .
H13 N3 H9 118.0(17) . .
C4' N1' C1' 115.99(15) . .
O2 C6 O1 122.43(17) . .
O2 C6 C7 124.69(17) . .
O1 C6 C7 112.88(16) . .
C6 C7 C8 114.77(16) . .
C6 C7 H3 108.6 . .
C8 C7 H3 108.6 . .
C6 C7 H2 108.6 . .
C8 C7 H2 108.6 . .
H3 C7 H2 107.5 . .
C7 C8 C8 112.52(19) . 2_667
C7 C8 H4 109.1 . .
C8 C8 H4 109.1 2_667 .
C7 C8 H5 109.1 . .
C8 C8 H5 109.1 2_667 .
H4 C8 H5 107.8 . .
O4 C5' N3' 123.26(17) . .
O4 C5' C1' 120.71(16) . .
N3' C5' C1' 116.02(16) . .
N1' C1' C2' 121.19(16) . .
N1' C1' C5' 118.63(16) . .
C2' C1' C5' 120.18(15) . .
N1' C4' C3' 122.24(17) . .
N1' C4' H19 118.9 . .
C3' C4' H19 118.9 . .
N2' C3' C4' 122.39(18) . .
N2' C3' H7 118.8 . .
C4' C3' H7 118.8 . .
C3' N2' C2' 115.02(17) . .
N2' C2' C1' 123.15(17) . .
N2' C2' H8 118.4 . .
C1' C2' H8 118.4 . .
O6 C5 N3 123.92(17) . .
O6 C5 C1 118.84(16) . .
N3 C5 C1 117.24(16) . .
N1 C1 C2 121.40(16) . .
N1 C1 C5 119.32(15) . .
C2 C1 C5 119.29(16) . .
C4 N1 C1 116.26(15) . .
N1 C4 C3 122.36(17) . .
N1 C4 H18 118.8 . .
C3 C4 H18 118.8 . .
N2 C3 C4 121.69(17) . .
N2 C3 H17 119.2 . .
C4 C3 H17 119.2 . .
C3 N2 C2 116.42(16) . .
N2 C2 C1 121.87(17) . .
N2 C2 H16 119.1 . .
C1 C2 H16 119.1 . .

loop_
_geom_bond_atom_site_label_1
_geom_bond_atom_site_label_2
_geom_bond_distance
_geom_bond_site_symmetry_2
O1 C6 1.320(2) .
O1 H1 0.98(2) .
O2 C6 1.197(2) .
N3' C5' 1.326(2) .
N3' H6 0.86(2) .
N3' H10 1.05(2) .
O4 C5' 1.2341(19) .
N3 C5 1.323(2) .
N3 H13 0.90(2) .
N3 H9 0.97(2) .
O6 C5 1.2300(19) .
N1' C4' 1.327(2) .
N1' C1' 1.336(2) .
C6 C7 1.490(2) .
C7 C8 1.514(2) .
C7 H3 0.9700 .
C7 H2 0.9700 .
C8 C8 1.522(3) 2_667
C8 H4 0.9700 .
C8 H5 0.9700 .
C5' C1' 1.494(2) .
C1' C2' 1.376(2) .
C4' C3' 1.377(2) .
C4' H19 0.9300 .
C3' N2' 1.328(2) .
C3' H7 0.9300 .
N2' C2' 1.332(2) .
C2' H8 0.9300 .
C5 C1 1.492(2) .
C1 N1 1.336(2) .
C1 C2 1.386(2) .
N1 C4 1.326(2) .
C4 C3 1.378(2) .
C4 H18 0.9300 .
C3 N2 1.328(2) .
C3 H17 0.9300 .
N2 C2 1.332(2) .
C2 H16 0.9300 .

loop_
_geom_torsion_atom_site_label_1
_geom_torsion_atom_site_label_2
_geom_torsion_atom_site_label_3
_geom_torsion_atom_site_label_4
_geom_torsion
_geom_torsion_site_symmetry_4
O2 C6 C7 C8 0.3(3) .
O1 C6 C7 C8 -179.09(16) .
C6 C7 C8 C8 -174.9(2) 2_667
C4' N1' C1' C2' 0.8(3) .
C4' N1' C1' C5' -178.79(15) .
O4 C5' C1' N1' -171.02(16) .
N3' C5' C1' N1' 10.2(2) .
O4 C5' C1' C2' 9.4(3) .
N3' C5' C1' C2' -169.37(17) .
C1' N1' C4' C3' 0.0(3) .
N1' C4' C3' N2' -0.7(3) .
C4' C3' N2' C2' 0.6(3) .
C3' N2' C2' C1' 0.2(3) .
N1' C1' C2' N2' -0.9(3) .
C5' C1' C2' N2' 178.65(17) .
O6 C5 C1 N1 178.84(16) .
N3 C5 C1 N1 -0.8(2) .
O6 C5 C1 C2 -0.6(3) .
N3 C5 C1 C2 179.75(16) .
C2 C1 N1 C4 -0.2(3) .
C5 C1 N1 C4 -179.70(16) .
C1 N1 C4 C3 0.7(3) .
N1 C4 C3 N2 -0.9(3) .
C4 C3 N2 C2 0.5(3) .
C3 N2 C2 C1 0.0(3) .
N1 C1 C2 N2 -0.1(3) .
C5 C1 C2 N2 179.35(16) .
